data_6000280
loop_
_publ_author_name
'Uheda, K.'
'Horiuchi, A.'
'Takizawa, H.'
'Endo, T.'

_publ_section_title
;
 Synthesis and crystal structure of novel hollandite compounds
 A(x)Mg(x)/2Sn(8-x/2)O(16) (A = K, Rb, and Cs)
;
_journal_name_full 'Journal of Porous Materials'
_journal_page_first 161
_journal_page_last 166
_journal_paper_doi 10.1023/A:1009639607457
_journal_volume 6
_journal_year 1999
_chemical_formula_sum 'K2 Mg O16 Sn7'
_space_group_name_H-M_alt 'C 1 2/m 1'
_cell_angle_alpha 90.000
_cell_angle_beta 134.919
_cell_angle_gamma 90.000
_cell_length_a 14.8370
_cell_length_b 3.1667
_cell_length_c 10.4900
_cell_volume 349.00
_cod_database_code 6000280

loop_
_atom_site_label
_atom_site_fract_x
_atom_site_fract_y
_atom_site_fract_z
? ? ? ?
